data_7203265
loop_
_publ_author_name
'Takahashi, Satoshi'
'Jukurogi, Tatsuya'
'Katagiri, Toshimasa'
'Uneyama, Kenji'

_publ_section_title
;
 Isomorphic supramolecular structures via one-dimensional hydrogen
 bonding motifs in crystals of chiral difluorolactates,
 trichlorolactates and trifluorolactates
;
_journal_issue 4
_journal_name_full CrystEngComm
_journal_page_first 320
_journal_paper_doi 10.1039/b600325g
_journal_volume 8
_journal_year 2006
_chemical_absolute_configuration syn
_chemical_formula_moiety 'C14 H20 Cl6 O6'
_chemical_formula_sum 'C14 H20 Cl6 O6'
_chemical_formula_weight 497.03
_chemical_melting_point 357
_chemical_name_common (-)-Octamethylene-(S,S)-bis(3,3,3-trichlorolactate)
_chemical_optical_rotation '[\a]^20^~D~= -12.7 (c = 0.63, MeOH)'
_space_group_IT_number 18
_symmetry_cell_setting orthorhombic
_symmetry_Int_Tables_number 18
_symmetry_space_group_name_Hall 'P 2 2ab'
_symmetry_space_group_name_H-M 'P 21 21 2'
_atom_sites_solution_hydrogens geom
_atom_sites_solution_primary direct
_atom_sites_solution_secondary difmap
_audit_creation_method SHELXL-97
_audit_update_record
;
2005-12-8 CheckCIF
;
_cell_angle_alpha 90.00
_cell_angle_beta 90.00
_cell_angle_gamma 90.00
_cell_formula_units_Z 2
_cell_length_a 21.7785(17)
_cell_length_b 5.7582(2)
_cell_length_c 8.4827(7)
_cell_measurement_reflns_used 12994
_cell_measurement_temperature 150(1)
_cell_measurement_theta_max 27.5
_cell_measurement_theta_min 1.9
_cell_volume 1063.77(13)
_computing_cell_refinement 'PAPID-AUTO (Rigaku)'
_computing_data_collection 'RAPID-AUTO (Rigaku)'
_computing_data_reduction 'teXsan Ver. 1.11 (MSC)'
_computing_molecular_graphics 'Mercury Ver. 1.4 (Bruno et al., 2002)'
_computing_publication_material 'WinGX Ver. 1.7 (Farrugia, 1999)'
_computing_structure_refinement 'SHELXL-97 (Sheldrick, 1997)'
_computing_structure_solution 'SIR97 (Altomare et al., 1999)'
_diffrn_ambient_temperature 150(1)
_diffrn_detector_area_resol_mean 10
_diffrn_measured_fraction_theta_full 0.931
_diffrn_measured_fraction_theta_max 0.931
_diffrn_measurement_device_type 'Rigaku RAXIS-IV Imaging Plate'
_diffrn_measurement_method \w
_diffrn_radiation_monochromator graphite
_diffrn_radiation_type 'Mo K\a'
_diffrn_radiation_wavelength 0.71069
_diffrn_reflns_av_R_equivalents 0.042
_diffrn_reflns_av_sigmaI/netI 0.0632
_diffrn_reflns_limit_h_max 28
_diffrn_reflns_limit_h_min 0
_diffrn_reflns_limit_k_max 6
_diffrn_reflns_limit_k_min 0
_diffrn_reflns_limit_l_max 11
_diffrn_reflns_limit_l_min 0
_diffrn_reflns_number 8008
_diffrn_reflns_theta_full 27.47
_diffrn_reflns_theta_max 27.47
_diffrn_reflns_theta_min 2.40
_exptl_absorpt_coefficient_mu 0.834
_exptl_absorpt_correction_T_max 0.92
_exptl_absorpt_correction_T_min 0.70
_exptl_absorpt_correction_type multi-scan
_exptl_absorpt_process_details
; '(HIGASHI, T. (1995). Abscor - Empirical Absorption Correction
based on Fourier Series Approximation. Rigaku Corporation, Tokyo, Japan.)'
;
_exptl_crystal_colour colorless
_exptl_crystal_density_diffrn 1.552
_exptl_crystal_density_method 'not measured'
_exptl_crystal_description platelet
_exptl_crystal_F_000 508
_exptl_crystal_size_max 0.600
_exptl_crystal_size_mid 0.100
_exptl_crystal_size_min 0.050
_refine_diff_density_max 0.311
_refine_diff_density_min -0.220
_refine_diff_density_rms 0.064
_refine_ls_abs_structure_details
;Flack H D (1983), Acta Cryst. A39, 876-881
The Flack parameter was too large to determine the absolute configuration.
So Friedel pairs were merged before final refinement cycle.
;
_refine_ls_abs_structure_Flack 0.41(14)
_refine_ls_extinction_method none
_refine_ls_goodness_of_fit_ref 1.176
_refine_ls_hydrogen_treatment mixed
_refine_ls_matrix_type full
_refine_ls_number_parameters 118
_refine_ls_number_reflns 1352
_refine_ls_number_restraints 0
_refine_ls_restrained_S_all 1.176
_refine_ls_R_factor_all 0.0505
_refine_ls_R_factor_gt 0.0424
_refine_ls_shift/su_max 0.000
_refine_ls_shift/su_mean 0.000
_refine_ls_structure_factor_coef Fsqd
_refine_ls_weighting_details 'calc w=1/[\s^2^(Fo^2^)+(0.0441P)^2^+0.0780P] where P=(Fo^2^+2Fc^2^)/3'
_refine_ls_weighting_scheme calc
_refine_ls_wR_factor_gt 0.0883
_refine_ls_wR_factor_ref 0.0908
_reflns_number_gt 1222
_reflns_number_total 1352
_reflns_threshold_expression >2sigma(I)
_cod_data_source_file b600325g.txt
_cod_data_source_block (S,S)-7b
_cod_database_code 7203265

loop_
_symmetry_equiv_pos_as_xyz
'x, y, z'
'-x, -y, z'
'x+1/2, -y+1/2, -z'
'-x+1/2, y+1/2, -z'

loop_
_atom_site_label
_atom_site_type_symbol
_atom_site_fract_x
_atom_site_fract_y
_atom_site_fract_z
_atom_site_U_iso_or_equiv
_atom_site_adp_type
_atom_site_occupancy
_atom_site_symmetry_multiplicity
_atom_site_calc_flag
_atom_site_refinement_flags
_atom_site_disorder_assembly
_atom_site_disorder_group
Cl1 Cl 0.88407(5) 1.15482(18) -0.10871(12) 0.0409(3) Uani 1 1 d . . .
Cl2 Cl 0.90450(5) 0.71611(19) 0.04642(15) 0.0498(3) Uani 1 1 d . . .
Cl3 Cl 0.92418(4) 1.14679(19) 0.21224(12) 0.0384(3) Uani 1 1 d . . .
O1 O 0.77243(11) 0.9195(5) 0.0033(3) 0.0355(7) Uani 1 1 d . . .
O2 O 0.77271(11) 0.6572(5) 0.2542(3) 0.0368(6) Uani 1 1 d . . .
O3 O 0.82046(10) 0.9292(5) 0.3983(3) 0.0273(6) Uani 1 1 d . . .
C1 C 0.87746(17) 1.0020(6) 0.0725(4) 0.0293(8) Uani 1 1 d . . .
C2 C 0.80931(15) 1.0021(7) 0.1252(4) 0.0260(7) Uani 1 1 d . . .
H2 H 0.7969 1.1606 0.1526 0.031 Uiso 1 1 calc R . .
C3 C 0.79896(14) 0.8430(6) 0.2659(4) 0.0257(7) Uani 1 1 d . . .
C4 C 0.81123(17) 0.7928(8) 0.5426(4) 0.0316(8) Uani 1 1 d . . .
H3A H 0.7696 0.7330 0.5439 0.038 Uiso 1 1 calc R . .
H3B H 0.8162 0.8934 0.6334 0.038 Uiso 1 1 calc R . .
C5 C 0.85552(16) 0.5934(8) 0.5554(5) 0.0349(9) Uani 1 1 d . . .
H4A H 0.8493 0.4900 0.4666 0.042 Uiso 1 1 calc R . .
H4B H 0.8465 0.5068 0.6507 0.042 Uiso 1 1 calc R . .
C6 C 0.92258(17) 0.6687(7) 0.5590(5) 0.0353(9) Uani 1 1 d . . .
H5A H 0.9313 0.7587 0.4650 0.042 Uiso 1 1 calc R . .
H5B H 0.9290 0.7690 0.6494 0.042 Uiso 1 1 calc R . .
C7 C 0.96725(18) 0.4687(8) 0.5679(6) 0.0415(10) Uani 1 1 d . . .
H6A H 0.9587 0.3812 0.6631 0.050 Uiso 1 1 calc R . .
H6B H 0.9596 0.3666 0.4790 0.050 Uiso 1 1 calc R . .
H1 H 0.7547 1.0365 -0.0458 0.050 Uiso 1 1 d . . .

loop_
_atom_site_aniso_label
_atom_site_aniso_U_11
_atom_site_aniso_U_22
_atom_site_aniso_U_33
_atom_site_aniso_U_23
_atom_site_aniso_U_13
_atom_site_aniso_U_12
Cl1 0.0590(6) 0.0349(5) 0.0287(4) 0.0046(4) 0.0026(4) -0.0098(5)
Cl2 0.0540(6) 0.0247(5) 0.0706(8) 0.0012(5) 0.0185(6) 0.0110(4)
Cl3 0.0308(4) 0.0442(6) 0.0403(5) 0.0048(5) -0.0078(4) -0.0093(4)
O1 0.0440(15) 0.0304(16) 0.0319(14) 0.0073(12) -0.0204(13) -0.0050(12)
O2 0.0434(14) 0.0372(16) 0.0297(14) 0.0022(13) -0.0063(12) -0.0149(13)
O3 0.0267(12) 0.0319(15) 0.0235(12) -0.0031(11) -0.0026(10) 0.0043(10)
C1 0.0337(18) 0.0219(18) 0.0322(19) -0.0011(15) 0.0025(16) -0.0012(15)
C2 0.0256(16) 0.0266(18) 0.0258(16) 0.0007(16) -0.0088(14) -0.0010(14)
C3 0.0240(16) 0.0274(18) 0.0258(17) -0.0034(16) -0.0042(14) 0.0032(15)
C4 0.0287(17) 0.041(2) 0.0249(17) -0.0001(17) 0.0030(15) 0.0027(16)
C5 0.0364(19) 0.039(2) 0.0292(17) 0.0067(18) -0.0027(17) 0.0028(17)
C6 0.0338(17) 0.038(2) 0.0345(19) -0.0008(19) 0.0001(17) 0.0026(17)
C7 0.0350(18) 0.042(2) 0.048(2) 0.005(2) -0.0071(19) -0.0001(18)

loop_
_atom_type_symbol
_atom_type_description
_atom_type_scat_dispersion_real
_atom_type_scat_dispersion_imag
_atom_type_scat_source
C C 0.0033 0.0016 'International Tables Vol C Tables 4.2.6.8 and 6.1.1.4'
H H 0.0000 0.0000 'International Tables Vol C Tables 4.2.6.8 and 6.1.1.4'
Cl Cl 0.1484 0.1585 'International Tables Vol C Tables 4.2.6.8 and 6.1.1.4'
O O 0.0106 0.0060 'International Tables Vol C Tables 4.2.6.8 and 6.1.1.4'

loop_
_geom_angle_atom_site_label_1
_geom_angle_atom_site_label_2
_geom_angle_atom_site_label_3
_geom_angle
_geom_angle_site_symmetry_1
_geom_angle_site_symmetry_3
_geom_angle_publ_flag
C2 O1 H1 110.0 . . ?
C3 O3 C4 117.5(3) . . ?
C2 C1 Cl2 110.9(3) . . ?
C2 C1 Cl3 110.9(2) . . ?
Cl2 C1 Cl3 109.4(2) . . ?
C2 C1 Cl1 109.1(2) . . ?
Cl2 C1 Cl1 109.1(2) . . ?
Cl3 C1 Cl1 107.4(2) . . ?
O1 C2 C3 107.0(3) . . ?
O1 C2 C1 109.7(3) . . ?
C3 C2 C1 111.6(3) . . ?
O1 C2 H2 109.5 . . ?
C3 C2 H2 109.5 . . ?
C1 C2 H2 109.5 . . ?
O2 C3 O3 124.7(3) . . ?
O2 C3 C2 122.3(3) . . ?
O3 C3 C2 113.0(3) . . ?
O3 C4 C5 112.4(3) . . ?
O3 C4 H3A 109.1 . . ?
C5 C4 H3A 109.1 . . ?
O3 C4 H3B 109.1 . . ?
C5 C4 H3B 109.1 . . ?
H3A C4 H3B 107.9 . . ?
C4 C5 C6 113.5(4) . . ?
C4 C5 H4A 108.9 . . ?
C6 C5 H4A 108.9 . . ?
C4 C5 H4B 108.9 . . ?
C6 C5 H4B 108.9 . . ?
H4A C5 H4B 107.7 . . ?
C7 C6 C5 113.7(4) . . ?
C7 C6 H5A 108.8 . . ?
C5 C6 H5A 108.8 . . ?
C7 C6 H5B 108.8 . . ?
C5 C6 H5B 108.8 . . ?
H5A C6 H5B 107.7 . . ?
C7 C7 C6 116.0(5) 2_765 . ?
C7 C7 H6A 108.3 2_765 . ?
C6 C7 H6A 108.3 . . ?
C7 C7 H6B 108.3 2_765 . ?
C6 C7 H6B 108.3 . . ?
H6A C7 H6B 107.4 . . ?

loop_
_geom_bond_atom_site_label_1
_geom_bond_atom_site_label_2
_geom_bond_distance
_geom_bond_site_symmetry_2
_geom_bond_publ_flag
Cl1 C1 1.777(4) . ?
Cl2 C1 1.762(4) . ?
Cl3 C1 1.771(4) . ?
O1 C2 1.393(4) . ?
O1 H1 0.880 . ?
O2 C3 1.217(4) . ?
O3 C3 1.314(4) . ?
O3 C4 1.468(5) . ?
C1 C2 1.550(5) . ?
C2 C3 1.521(5) . ?
C2 H2 0.9800 . ?
C4 C5 1.504(5) . ?
C4 H3A 0.9700 . ?
C4 H3B 0.9700 . ?
C5 C6 1.524(6) . ?
C5 H4A 0.9700 . ?
C5 H4B 0.9700 . ?
C6 C7 1.509(5) . ?
C6 H5A 0.9700 . ?
C6 H5B 0.9700 . ?
C7 C7 1.471(8) 2_765 ?
C7 H6A 0.9700 . ?
C7 H6B 0.9700 . ?

loop_
_geom_torsion_atom_site_label_1
_geom_torsion_atom_site_label_2
_geom_torsion_atom_site_label_3
_geom_torsion_atom_site_label_4
_geom_torsion
_geom_torsion_site_symmetry_1
_geom_torsion_site_symmetry_2
_geom_torsion_site_symmetry_3
_geom_torsion_site_symmetry_4
_geom_torsion_publ_flag
Cl2 C1 C2 O1 -67.3(3) . . . . ?
Cl3 C1 C2 O1 171.0(3) . . . . ?
Cl1 C1 C2 O1 52.9(3) . . . . ?
Cl2 C1 C2 C3 51.1(3) . . . . ?
Cl3 C1 C2 C3 -70.7(3) . . . . ?
Cl1 C1 C2 C3 171.2(2) . . . . ?
C4 O3 C3 O2 -1.0(5) . . . . ?
C4 O3 C3 C2 178.2(3) . . . . ?
O1 C2 C3 O2 13.1(4) . . . . ?
C1 C2 C3 O2 -107.0(4) . . . . ?
O1 C2 C3 O3 -166.1(3) . . . . ?
C1 C2 C3 O3 73.9(4) . . . . ?
C3 O3 C4 C5 77.7(4) . . . . ?
O3 C4 C5 C6 60.4(4) . . . . ?
C4 C5 C6 C7 -178.6(4) . . . . ?
C5 C6 C7 C7 178.6(2) . . . 2_765 ?
